data_9010381
loop_
_publ_author_name
'McCarthy, A. C.'
'Downs, R. T.'
'Thompson, R. M.'

_publ_section_title
;
 Compressibility trends of the clinopyroxenes, and in-situ high-pressure
 single-crystal X-ray diffraction study of jadeite
 Sample: P = 9.17 GPa
;
_journal_name_full 'American Mineralogist'
_journal_page_first 198
_journal_page_last 209
_journal_paper_doi 10.2138/am.2008.2521
_journal_volume 93
_journal_year 2008
_chemical_compound_source 'Clear Creek, San Benito County, California'
_chemical_formula_sum 'Al Na O6 Si2'
_chemical_name_mineral Jadeite
_space_group_IT_number 15
_symmetry_space_group_name_Hall '-C 2yc'
_symmetry_space_group_name_H-M 'C 1 2/c 1'
_cell_angle_alpha 90
_cell_angle_beta 106.794
_cell_angle_gamma 90
_cell_length_a 9.2185
_cell_length_b 8.3871
_cell_length_c 5.1099
_cell_formula_units_Z 4
_cell_volume 378.229
_database_code_amcsd 0004513
_diffrn_ambient_pressure 9.17e+06
_exptl_crystal_density_diffrn 3.550
_cod_original_formula_sum 'Na Al Si2 O6'
_cod_database_code 9010381

loop_
_space_group_symop_operation_xyz
x,y,z
1/2+x,1/2+y,z
x,-y,1/2+z
1/2+x,1/2-y,1/2+z
-x,y,1/2-z
1/2-x,1/2+y,1/2-z
-x,-y,-z
1/2-x,1/2-y,-z

loop_
_atom_site_label
_atom_site_fract_x
_atom_site_fract_y
_atom_site_fract_z
_atom_site_U_iso_or_equiv
NaM2 0.00000 0.30440 0.25000 0.01343
AlM1 0.00000 0.90780 0.25000 0.00684
Si 0.29130 0.09570 0.22970 0.00697
O1 0.10870 0.07990 0.13060 0.00760
O2 0.36090 0.26770 0.30400 0.01203
O3 0.35730 0.01450 -0.00050 0.00988

loop_
_cod_related_entry_id
_cod_related_entry_database
_cod_related_entry_code
1 AMCSD 0004513
